data_4074503
loop_
_publ_author_name
'Song, Li-Cheng'
'Gao, Jie'
'Wang, Hu-Ting'
'Hua, Yu-Juan'
'Fan, Hong-Tao'
'Zhang, Xiao-Guang'
'Hu, Qing-Mei'

_publ_section_title
;
 Synthesis and Structural Characterization of Metallocrown Ethers
 Containing Butterfly Fe2S2Cluster Cores. Biomimetic Hydrogen Evolution
 Catalyzed by Fe2(\m-SCH2CH2OCH2CH2S-\m)(CO)6
;
_journal_issue 24
_journal_name_full Organometallics
_journal_page_first 5724
_journal_paper_doi 10.1021/om060711r
_journal_volume 25
_journal_year 2006
_chemical_formula_sum 'C14 H16 Fe2 O9 S2'
_chemical_formula_weight 504.09
_chemical_name_systematic
; 
 ? 
;
_space_group_IT_number 1
_symmetry_cell_setting triclinic
_symmetry_space_group_name_Hall 'P 1'
_symmetry_space_group_name_H-M 'P 1'
_atom_sites_solution_hydrogens geom
_atom_sites_solution_primary direct
_atom_sites_solution_secondary difmap
_audit_creation_method SHELXL-97
_cell_angle_alpha 68.1460(10)
_cell_angle_beta 68.9940(10)
_cell_angle_gamma 88.697(2)
_cell_formula_units_Z 4
_cell_length_a 11.3991(10)
_cell_length_b 14.2960(16)
_cell_length_c 14.8001(11)
_cell_measurement_temperature 298(2)
_cell_volume 2072.6(3)
_computing_cell_refinement 'Bruker SMART'
_computing_data_collection 'Bruker SMART'
_computing_data_reduction 'Bruker SHELXTL'
_computing_molecular_graphics 'Bruker SHELXTL'
_computing_publication_material 'Bruker SHELXTL'
_computing_structure_refinement 'SHELXL-97 (Sheldrick, 1997)'
_computing_structure_solution 'SHELXS-97 (Sheldrick, 1990)'
_diffrn_ambient_temperature 298(2)
_diffrn_measured_fraction_theta_full 0.985
_diffrn_measured_fraction_theta_max 0.985
_diffrn_measurement_device_type 'CCD area detector'
_diffrn_measurement_method 'phi and omega scans'
_diffrn_radiation_monochromator graphite
_diffrn_radiation_source 'fine-focus sealed tube'
_diffrn_radiation_type MoK\a
_diffrn_radiation_wavelength 0.71073
_diffrn_reflns_av_R_equivalents 0.0210
_diffrn_reflns_av_sigmaI/netI 0.0213
_diffrn_reflns_limit_h_max 14
_diffrn_reflns_limit_h_min -13
_diffrn_reflns_limit_k_max 17
_diffrn_reflns_limit_k_min -9
_diffrn_reflns_limit_l_max 18
_diffrn_reflns_limit_l_min -13
_diffrn_reflns_number 11317
_diffrn_reflns_theta_full 26.41
_diffrn_reflns_theta_max 26.41
_diffrn_reflns_theta_min 1.60
_exptl_absorpt_coefficient_mu 3.284
_exptl_absorpt_correction_type none
_exptl_crystal_density_diffrn 3.231
_exptl_crystal_density_method 'not measured'
_exptl_crystal_F_000 2048
_exptl_crystal_size_max 0.10
_exptl_crystal_size_mid 0.15
_exptl_crystal_size_min 0.20
_refine_diff_density_max 0.409
_refine_diff_density_min -0.275
_refine_diff_density_rms 0.058
_refine_ls_abs_structure_details 'Flack H D (1983), Acta Cryst. A39, 876-881'
_refine_ls_abs_structure_Flack 0.10(3)
_refine_ls_extinction_method none
_refine_ls_goodness_of_fit_ref 1.020
_refine_ls_hydrogen_treatment mixed
_refine_ls_matrix_type full
_refine_ls_number_parameters 973
_refine_ls_number_reflns 9841
_refine_ls_number_restraints 3
_refine_ls_restrained_S_all 1.019
_refine_ls_R_factor_all 0.0429
_refine_ls_R_factor_gt 0.0320
_refine_ls_shift/su_max 0.586
_refine_ls_shift/su_mean 0.099
_refine_ls_structure_factor_coef Fsqd
_refine_ls_weighting_details 'calc w=1/[\s^2^(Fo^2^)+(0.0533P)^2^+0.3516P] where P=(Fo^2^+2Fc^2^)/3'
_refine_ls_weighting_scheme calc
_refine_ls_wR_factor_gt 0.0816
_refine_ls_wR_factor_ref 0.0888
_reflns_number_gt 8048
_reflns_number_total 9841
_reflns_threshold_expression >2sigma(I)
_cod_data_source_file om060711rsi20060925_014106.cif
_cod_data_source_block 000927c
_cod_depositor_comments
;
The following automatic conversions were performed:

'_symmetry_cell_setting' value 'Triclinic' changed to 'triclinic'
according to /home/saulius/struct/CIF-dictionaries/cif_core.dic
dictionary named 'cif_core.dic' version 2.4.1 from 2010-06-29.

Automatic conversion script
Id: cif_fix_values 1715 2011-07-08 13:25:40Z adriana 
;
_cod_original_sg_symbol_H-M P-1
_cod_database_code 4074503

loop_
_symmetry_equiv_pos_as_xyz
'x, y, z'

loop_
_atom_site_label
_atom_site_type_symbol
_atom_site_fract_x
_atom_site_fract_y
_atom_site_fract_z
_atom_site_U_iso_or_equiv
_atom_site_adp_type
_atom_site_occupancy
_atom_site_symmetry_multiplicity
_atom_site_calc_flag
_atom_site_refinement_flags
Fe1 Fe -0.02843(12) 0.95845(10) 0.49381(11) 0.0398(4) Uani 1 1 d .
Fe2 Fe 0.07393(13) 0.81596(10) 0.58589(11) 0.0408(4) Uani 1 1 d .
S1 S 0.0340(3) 0.8295(2) 0.4425(2) 0.0476(7) Uani 1 1 d .
S2 S 0.1762(2) 0.97212(19) 0.4728(2) 0.0396(6) Uani 1 1 d .
O11 O -0.0227(9) 1.1339(8) 0.3113(8) 0.086(3) Uani 1 1 d .
O12 O -0.1050(10) 1.0506(9) 0.6476(8) 0.088(3) Uani 1 1 d .
O13 O -0.2877(9) 0.8726(9) 0.5588(10) 0.107(4) Uani 1 1 d .
O14 O 0.0566(10) 0.8561(9) 0.7721(7) 0.089(3) Uani 1 1 d .
O15 O -0.1356(9) 0.6530(7) 0.7122(9) 0.104(4) Uani 1 1 d .
O16 O 0.2953(9) 0.7053(7) 0.5652(7) 0.079(2) Uani 1 1 d .
C11 C -0.0236(9) 1.0687(6) 0.3797(9) 0.049(3) Uani 1 1 d .
C12 C -0.0737(10) 1.0164(7) 0.5866(10) 0.054(3) Uani 1 1 d .
C13 C -0.1924(9) 0.9007(8) 0.5366(10) 0.051(3) Uani 1 1 d .
C14 C 0.0673(11) 0.8447(9) 0.7021(9) 0.048(2) Uani 1 1 d .
C15 C -0.0549(12) 0.7184(10) 0.6627(9) 0.064(3) Uani 1 1 d .
C16 C 0.2098(9) 0.7447(7) 0.5699(8) 0.052(3) Uani 1 1 d .
O21 O 0.2925(9) 0.9692(7) 0.1522(7) 0.076(3) Uani 1 1 d .
O22 O 0.3195(8) 1.1778(7) 0.1557(7) 0.080(3) Uani 1 1 d .
O23 O 0.3195(8) 1.1750(6) 0.3469(7) 0.065(2) Uani 1 1 d .
C21 C 0.1786(11) 0.8627(8) 0.3289(9) 0.059(3) Uani 1 1 d .
H21A H 0.2493 0.8702 0.3486 0.071 Uiso 1 1 calc R
H21B H 0.1905 0.8083 0.3036 0.071 Uiso 1 1 calc R
C22 C 0.1776(11) 0.9637(10) 0.2389(7) 0.067(3) Uani 1 1 d .
H22A H 0.1035 0.9608 0.2220 0.081 Uiso 1 1 calc R
H22B H 0.1796 1.0215 0.2580 0.081 Uiso 1 1 calc R
C23 C 0.3030(14) 1.0729(11) 0.0649(8) 0.085(4) Uani 1 1 d .
H23A H 0.2192 1.0927 0.0720 0.102 Uiso 1 1 calc R
H23B H 0.3427 1.0690 -0.0033 0.102 Uiso 1 1 calc R
C25 C 0.4000(14) 1.2478(9) 0.1687(12) 0.081(4) Uani 1 1 d .
H25A H 0.4245 1.3128 0.1094 0.098 Uiso 1 1 calc R
H25B H 0.4758 1.2191 0.1754 0.098 Uiso 1 1 calc R
C26 C 0.3149(13) 1.2598(9) 0.2711(10) 0.070(3) Uani 1 1 d .
H26A H 0.3475 1.3190 0.2761 0.084 Uiso 1 1 calc R
H26B H 0.2287 1.2662 0.2742 0.084 Uiso 1 1 calc R
C27 C 0.2303(12) 1.1655(9) 0.4454(11) 0.078(4) Uani 1 1 d .
H27A H 0.1490 1.1810 0.4404 0.094 Uiso 1 1 calc R
H27B H 0.2580 1.2126 0.4692 0.094 Uiso 1 1 calc R
C28 C 0.2189(11) 1.0619(9) 0.5188(8) 0.061(3) Uani 1 1 d .
H28A H 0.1548 1.0527 0.5867 0.073 Uiso 1 1 calc R
H28B H 0.2988 1.0490 0.5276 0.073 Uiso 1 1 calc R
Fe3 Fe 0.38641(13) 0.85645(10) 0.83894(11) 0.0426(4) Uani 1 1 d .
Fe4 Fe 0.49426(12) 0.70323(10) 0.89594(10) 0.0395(4) Uani 1 1 d .
S3 S 0.4373(3) 0.8079(2) 0.9835(2) 0.0445(7) Uani 1 1 d .
S4 S 0.2866(3) 0.6975(2) 0.9264(2) 0.0431(6) Uani 1 1 d .
O31 O 0.1680(10) 0.9645(8) 0.9001(9) 0.111(4) Uani 1 1 d .
O32 O 0.5979(9) 1.0205(7) 0.7293(8) 0.102(4) Uani 1 1 d .
O33 O 0.3888(9) 0.8676(7) 0.6383(6) 0.077(3) Uani 1 1 d .
O34 O 0.7522(8) 0.8030(7) 0.8225(7) 0.079(3) Uani 1 1 d .
O35 O 0.5576(9) 0.6546(7) 0.7116(7) 0.074(3) Uani 1 1 d .
O36 O 0.5115(10) 0.5064(6) 1.0492(8) 0.088(3) Uani 1 1 d .
C31 C 0.2541(13) 0.9230(10) 0.8752(11) 0.073(4) Uani 1 1 d .
C32 C 0.5122(12) 0.9539(9) 0.7758(10) 0.071(4) Uani 1 1 d .
C33 C 0.3880(9) 0.8621(8) 0.7152(7) 0.047(3) Uani 1 1 d .
C34 C 0.6502(12) 0.7580(10) 0.8531(9) 0.060(3) Uani 1 1 d .
C35 C 0.5347(9) 0.6711(9) 0.7829(9) 0.049(3) Uani 1 1 d .
C36 C 0.5060(12) 0.5819(9) 0.9920(9) 0.057(3) Uani 1 1 d .
O41 O 0.1845(10) 0.6348(8) 1.2661(7) 0.082(3) Uani 1 1 d .
O42 O 0.1204(9) 0.4629(7) 1.2263(7) 0.073(3) Uani 1 1 d .
O43 O 0.1202(7) 0.5076(6) 1.0214(7) 0.071(3) Uani 1 1 d .
C41 C 0.2876(12) 0.7587(9) 1.1009(8) 0.063(3) Uani 1 1 d .
H41A H 0.2731 0.8040 1.1379 0.076 Uiso 1 1 calc R
H41B H 0.2176 0.7578 1.0785 0.076 Uiso 1 1 calc R
C42 C 0.2909(11) 0.6536(10) 1.1744(9) 0.077(4) Uani 1 1 d .
H42A H 0.2870 0.6044 1.1445 0.093 Uiso 1 1 calc R
H42B H 0.3679 0.6502 1.1888 0.093 Uiso 1 1 calc R
C43 C 0.1597(13) 0.5306(8) 1.3416(9) 0.070(3) Uani 1 1 d .
H43A H 0.1253 0.5276 1.4129 0.084 Uiso 1 1 calc R
H43B H 0.2366 0.4984 1.3314 0.084 Uiso 1 1 calc R
C44 C 0.0570(13) 0.4758(8) 1.3183(10) 0.092(5) Uani 1 1 d .
H44A H 0.0193 0.4105 1.3755 0.110 Uiso 1 1 calc R
H44B H -0.0099 0.5177 1.3114 0.110 Uiso 1 1 calc R
C46 C 0.1074(15) 0.4129(9) 1.0954(12) 0.090(5) Uani 1 1 d .
H46A H 0.1906 0.3920 1.0888 0.108 Uiso 1 1 calc R
H46B H 0.0610 0.3654 1.0837 0.108 Uiso 1 1 calc R
C47 C 0.2067(12) 0.5200(8) 0.9202(10) 0.064(3) Uani 1 1 d .
H47A H 0.1694 0.4866 0.8887 0.077 Uiso 1 1 calc R
H47B H 0.2834 0.4912 0.9241 0.077 Uiso 1 1 calc R
C48 C 0.2363(10) 0.6366(8) 0.8544(8) 0.059(3) Uani 1 1 d .
H48A H 0.1615 0.6633 0.8432 0.070 Uiso 1 1 calc R
H48B H 0.3031 0.6506 0.7864 0.070 Uiso 1 1 calc R
Fe5 Fe 0.45518(12) 0.45693(9) 0.50284(10) 0.0354(3) Uani 1 1 d .
Fe6 Fe 0.56375(13) 0.30328(10) 0.55956(12) 0.0452(4) Uani 1 1 d .
S5 S 0.6633(2) 0.4644(2) 0.4717(2) 0.0415(6) Uani 1 1 d .
S6 S 0.5141(3) 0.3530(2) 0.4137(2) 0.0480(7) Uani 1 1 d .
O51 O 0.4423(10) 0.6561(7) 0.3517(7) 0.094(3) Uani 1 1 d .
O52 O 0.3905(9) 0.5096(8) 0.6869(7) 0.075(3) Uani 1 1 d .
O53 O 0.1990(8) 0.3610(8) 0.5733(8) 0.080(3) Uani 1 1 d .
O54 O 0.5588(11) 0.2896(9) 0.7627(8) 0.104(4) Uani 1 1 d .
O55 O 0.3588(9) 0.1374(7) 0.6591(8) 0.095(3) Uani 1 1 d .
O56 O 0.7764(11) 0.1952(10) 0.4909(10) 0.126(5) Uani 1 1 d .
C51 C 0.4493(10) 0.5788(9) 0.4104(9) 0.054(3) Uani 1 1 d .
C52 C 0.4187(10) 0.4902(7) 0.6129(9) 0.050(3) Uani 1 1 d .
C53 C 0.2956(8) 0.3960(8) 0.5479(8) 0.041(2) Uani 1 1 d .
C54 C 0.5640(12) 0.2942(9) 0.6800(11) 0.070(4) Uani 1 1 d .
C55 C 0.4358(10) 0.1997(7) 0.6221(8) 0.055(3) Uani 1 1 d .
C56 C 0.6942(12) 0.2344(9) 0.5215(10) 0.069(4) Uani 1 1 d .
O61 O 0.8289(9) 0.6518(6) 0.3827(7) 0.074(3) Uani 1 1 d .
O62 O 0.8293(7) 0.7005(7) 0.1739(7) 0.072(3) Uani 1 1 d .
C61 C 0.7143(10) 0.5226(7) 0.5431(8) 0.054(3) Uani 1 1 d .
H61A H 0.6487 0.5072 0.6120 0.065 Uiso 1 1 calc R
H61B H 0.7903 0.4964 0.5524 0.065 Uiso 1 1 calc R
C62 C 0.7397(13) 0.6309(9) 0.4839(9) 0.070(4) Uani 1 1 d .
H62A H 0.6619 0.6576 0.4798 0.084 Uiso 1 1 calc R
H62B H 0.7718 0.6634 0.5188 0.084 Uiso 1 1 calc R
C63 C 0.8434(14) 0.7554(9) 0.3036(10) 0.077(4) Uani 1 1 d .
H63A H 0.8918 0.8030 0.3137 0.092 Uiso 1 1 calc R
H63B H 0.7615 0.7778 0.3074 0.092 Uiso 1 1 calc R
C64 C 0.9167(13) 0.7457(10) 0.1954(12) 0.086(4) Uani 1 1 d .
H64A H 0.9531 0.8123 0.1403 0.103 Uiso 1 1 calc R
H64B H 0.9846 0.7043 0.2001 0.103 Uiso 1 1 calc R
C65 C 0.8865(12) 0.6868(11) 0.0749(10) 0.089(4) Uani 1 1 d .
H65A H 0.9100 0.7528 0.0170 0.107 Uiso 1 1 calc R
H65B H 0.9630 0.6552 0.0732 0.107 Uiso 1 1 calc R
C66 C 0.8063(16) 0.6287(12) 0.0627(11) 0.110(5) Uani 1 1 d .
H66A H 0.8448 0.6341 -0.0093 0.132 Uiso 1 1 calc R
H66B H 0.7304 0.6619 0.0679 0.132 Uiso 1 1 calc R
C67 C 0.6572(11) 0.5070(8) 0.2216(8) 0.058(3) Uani 1 1 d .
H67A H 0.5796 0.5163 0.2081 0.070 Uiso 1 1 calc R
H67B H 0.6671 0.5534 0.2530 0.070 Uiso 1 1 calc R
C68 C 0.6517(10) 0.4005(9) 0.2934(8) 0.057(3) Uani 1 1 d .
H68A H 0.7264 0.3952 0.3111 0.068 Uiso 1 1 calc R
H68B H 0.6557 0.3569 0.2558 0.068 Uiso 1 1 calc R
Fe7 Fe 0.87567(13) 0.34361(10) 0.81245(12) 0.0428(4) Uani 1 1 d .
Fe8 Fe 0.97833(12) 0.20147(10) 0.90425(11) 0.0391(4) Uani 1 1 d .
S7 S 0.9153(3) 0.3319(2) 0.9566(2) 0.0456(7) Uani 1 1 d .
S8 S 0.7726(2) 0.18946(19) 0.9265(2) 0.0381(6) Uani 1 1 d .
O71 O 0.6555(9) 0.4574(8) 0.8423(9) 0.107(4) Uani 1 1 d .
O72 O 1.0890(9) 0.5078(7) 0.6924(8) 0.086(3) Uani 1 1 d .
O73 O 0.8915(9) 0.3069(8) 0.6300(7) 0.080(3) Uani 1 1 d .
O74 O 1.2434(8) 0.2851(9) 0.8328(8) 0.090(3) Uani 1 1 d .
O75 O 1.0554(10) 0.1149(9) 0.7448(8) 0.089(3) Uani 1 1 d .
O76 O 0.9696(10) 0.0206(7) 1.0917(8) 0.085(3) Uani 1 1 d .
C71 C 0.7434(13) 0.4126(9) 0.8228(9) 0.066(3) Uani 1 1 d .
C72 C 1.0048(10) 0.4474(8) 0.7378(10) 0.058(3) Uani 1 1 d .
C73 C 0.8885(11) 0.3267(9) 0.7045(9) 0.055(3) Uani 1 1 d .
C74 C 1.1335(12) 0.2479(9) 0.8642(10) 0.064(3) Uani 1 1 d .
C75 C 1.0243(10) 0.1477(9) 0.8083(8) 0.059(3) Uani 1 1 d .
C76 C 0.9747(11) 0.0948(10) 1.0190(9) 0.070(4) Uani 1 1 d .
O81 O 0.6593(10) 0.1848(7) 1.2519(7) 0.080(3) Uani 1 1 d .
O82 O 0.6278(7) -0.0155(6) 1.2464(7) 0.061(2) Uani 1 1 d .
O83 O 0.6375(8) -0.0098(6) 1.0441(7) 0.069(3) Uani 1 1 d .
C81 C 0.7666(10) 0.2978(9) 1.0755(7) 0.056(3) Uani 1 1 d .
H81A H 0.7548 0.3534 1.0992 0.068 Uiso 1 1 calc R
H81B H 0.6954 0.2891 1.0568 0.068 Uiso 1 1 calc R
C82 C 0.7670(10) 0.2062(9) 1.1606(9) 0.064(3) Uani 1 1 d .
H82A H 0.7724 0.1497 1.1388 0.077 Uiso 1 1 calc R
H82B H 0.8416 0.2130 1.1759 0.077 Uiso 1 1 calc R
C83 C 0.6247(14) 0.0949(11) 1.3335(10) 0.086(4) Uani 1 1 d .
H83A H 0.5793 0.1073 1.3965 0.104 Uiso 1 1 calc R
H83B H 0.7014 0.0678 1.3401 0.104 Uiso 1 1 calc R
C84 C 0.5488(14) 0.0181(11) 1.3326(11) 0.080(4) Uani 1 1 d .
H84A H 0.4746 0.0444 1.3198 0.096 Uiso 1 1 calc R
H84B H 0.5208 -0.0391 1.4000 0.096 Uiso 1 1 calc R
C85 C 0.5632(14) -0.0846(10) 1.2348(10) 0.078(4) Uani 1 1 d .
H85A H 0.4815 -0.0629 1.2366 0.093 Uiso 1 1 calc R
H85B H 0.5478 -0.1485 1.2945 0.093 Uiso 1 1 calc R
C86 C 0.6229(16) -0.1022(9) 1.1416(12) 0.094(5) Uani 1 1 d .
H86A H 0.5732 -0.1579 1.1441 0.112 Uiso 1 1 calc R
H86B H 0.7058 -0.1221 1.1380 0.112 Uiso 1 1 calc R
C87 C 0.7206(9) -0.0050(7) 0.9472(9) 0.055(3) Uani 1 1 d .
H87A H 0.6877 -0.0521 0.9263 0.066 Uiso 1 1 calc R
H87B H 0.8022 -0.0224 0.9503 0.066 Uiso 1 1 calc R
C88 C 0.7345(9) 0.1067(7) 0.8672(8) 0.042(2) Uani 1 1 d .
H88A H 0.6561 0.1210 0.8559 0.051 Uiso 1 1 calc R
H88B H 0.8018 0.1175 0.8002 0.051 Uiso 1 1 calc R
C45 C 0.0430(13) 0.4098(10) 1.1977(10) 0.077(4) Uani 1 1 d .
H45A H 0.0201 0.3396 1.2474 0.093 Uiso 1 1 calc R
H45B H -0.0344 0.4405 1.2011 0.093 Uiso 1 1 calc R
C24 C 0.3832(11) 1.1524(9) 0.0738(10) 0.072(3) Uani 1 1 d .
H24A H 0.4593 1.1252 0.0817 0.086 Uiso 1 1 calc R
H24B H 0.4088 1.2129 0.0094 0.086 Uiso 1 1 calc R
O63 O 0.7656(10) 0.5271(8) 0.1235(7) 0.076(3) Uani 1 1 d .

loop_
_atom_site_aniso_label
_atom_site_aniso_U_11
_atom_site_aniso_U_22
_atom_site_aniso_U_33
_atom_site_aniso_U_23
_atom_site_aniso_U_13
_atom_site_aniso_U_12
Fe1 0.0395(9) 0.0407(9) 0.0437(9) -0.0205(7) -0.0167(7) 0.0083(7)
Fe2 0.0437(9) 0.0362(9) 0.0378(8) -0.0145(7) -0.0103(7) 0.0097(7)
S1 0.0520(17) 0.0414(16) 0.0504(17) -0.0256(14) -0.0124(14) 0.0016(12)
S2 0.0423(15) 0.0366(14) 0.0437(15) -0.0206(12) -0.0152(12) 0.0020(11)
O11 0.095(7) 0.082(6) 0.069(6) -0.006(5) -0.041(5) 0.035(5)
O12 0.079(6) 0.130(9) 0.103(8) -0.096(7) -0.038(5) 0.053(6)
O13 0.052(6) 0.105(8) 0.153(10) -0.048(7) -0.026(6) -0.012(5)
O14 0.113(8) 0.116(9) 0.053(6) -0.046(6) -0.034(6) 0.020(6)
O15 0.081(6) 0.048(5) 0.119(8) -0.019(5) 0.022(5) -0.024(4)
O16 0.085(6) 0.079(5) 0.109(6) -0.061(5) -0.053(5) 0.054(4)
C11 0.049(6) 0.029(4) 0.074(7) -0.017(5) -0.034(5) 0.013(4)
C12 0.048(6) 0.046(5) 0.081(8) -0.037(5) -0.025(6) 0.011(4)
C13 0.030(4) 0.052(5) 0.070(6) -0.022(4) -0.018(4) -0.001(3)
C14 0.059(5) 0.057(5) 0.039(5) -0.024(4) -0.026(4) 0.015(4)
C15 0.076(8) 0.062(7) 0.051(6) -0.029(6) -0.013(6) 0.014(6)
C16 0.041(4) 0.041(5) 0.061(6) -0.017(4) -0.010(4) 0.029(4)
O21 0.084(6) 0.062(5) 0.064(5) -0.029(4) -0.001(5) -0.009(4)
O22 0.059(5) 0.077(6) 0.071(6) -0.011(5) -0.007(4) -0.021(4)
O23 0.067(5) 0.053(5) 0.069(5) -0.027(4) -0.016(4) 0.001(4)
C21 0.063(7) 0.053(6) 0.071(7) -0.037(5) -0.021(5) 0.019(5)
C22 0.076(7) 0.083(8) 0.027(4) -0.022(5) 0.000(4) -0.010(6)
C23 0.105(8) 0.109(10) 0.028(4) -0.030(5) -0.007(4) -0.015(6)
C25 0.079(7) 0.043(6) 0.107(10) -0.010(6) -0.037(7) -0.020(5)
C26 0.084(7) 0.037(6) 0.089(8) -0.027(5) -0.031(6) 0.004(5)
C27 0.096(9) 0.061(7) 0.115(10) -0.058(7) -0.056(8) 0.000(6)
C28 0.062(6) 0.080(7) 0.043(4) -0.036(4) -0.011(4) -0.013(5)
Fe3 0.0432(9) 0.0394(9) 0.0417(9) -0.0157(7) -0.0123(7) 0.0101(7)
Fe4 0.0442(9) 0.0421(9) 0.0354(8) -0.0196(7) -0.0141(7) 0.0082(7)
S3 0.0484(16) 0.0453(16) 0.0415(15) -0.0262(13) -0.0087(12) -0.0002(12)
S4 0.0418(15) 0.0452(15) 0.0405(15) -0.0174(13) -0.0128(12) 0.0062(11)
O31 0.082(6) 0.103(7) 0.125(9) -0.046(6) -0.014(6) 0.052(5)
O32 0.067(5) 0.064(6) 0.119(7) 0.000(5) -0.010(4) -0.014(4)
O33 0.094(7) 0.100(7) 0.047(5) -0.023(4) -0.044(5) 0.004(5)
O34 0.054(5) 0.084(6) 0.081(6) -0.031(5) -0.004(4) -0.025(4)
O35 0.086(7) 0.083(7) 0.060(6) -0.043(5) -0.019(5) 0.003(5)
O36 0.134(8) 0.047(5) 0.107(7) -0.019(5) -0.083(6) 0.025(5)
C31 0.074(8) 0.067(7) 0.066(8) -0.022(6) -0.017(6) 0.002(6)
C32 0.080(8) 0.064(7) 0.082(8) -0.035(6) -0.041(6) 0.035(6)
C33 0.041(5) 0.060(6) 0.029(4) -0.002(4) -0.017(4) -0.003(4)
C34 0.077(8) 0.060(6) 0.050(6) -0.030(5) -0.023(5) 0.021(5)
C35 0.033(5) 0.061(7) 0.047(6) -0.024(5) -0.007(4) 0.018(4)
C36 0.080(8) 0.047(6) 0.063(7) -0.033(6) -0.037(6) 0.026(5)
O41 0.097(7) 0.074(6) 0.042(4) -0.023(4) 0.011(4) -0.008(5)
O42 0.084(6) 0.065(5) 0.061(6) -0.023(4) -0.017(4) -0.016(4)
O43 0.053(4) 0.049(5) 0.086(6) -0.014(4) -0.012(4) 0.002(3)
C41 0.080(7) 0.069(7) 0.038(5) -0.030(5) -0.007(4) -0.012(5)
C42 0.055(7) 0.101(9) 0.049(7) -0.020(6) 0.002(5) -0.017(6)
C43 0.101(7) 0.064(6) 0.036(5) -0.021(4) -0.015(5) 0.010(5)
C44 0.113(10) 0.048(6) 0.062(7) 0.012(5) -0.009(7) -0.023(5)
C46 0.115(11) 0.048(7) 0.115(12) -0.015(7) -0.068(10) -0.029(7)
C47 0.065(7) 0.041(5) 0.092(8) -0.025(5) -0.035(6) -0.006(4)
C48 0.056(6) 0.083(8) 0.053(6) -0.038(6) -0.025(5) -0.016(5)
Fe5 0.0381(8) 0.0307(7) 0.0382(8) -0.0161(6) -0.0126(7) 0.0062(6)
Fe6 0.0411(9) 0.0335(9) 0.0539(10) -0.0127(8) -0.0144(8) 0.0043(7)
S5 0.0404(14) 0.0404(14) 0.0416(15) -0.0187(12) -0.0097(12) -0.0054(11)
S6 0.0534(17) 0.0442(17) 0.0493(17) -0.0263(14) -0.0141(14) 0.0016(13)
O51 0.136(8) 0.056(6) 0.063(5) -0.005(4) -0.027(5) 0.022(5)
O52 0.084(6) 0.101(7) 0.066(6) -0.065(6) -0.023(5) 0.028(5)
O53 0.042(5) 0.110(7) 0.104(7) -0.063(6) -0.021(5) 0.020(4)
O54 0.096(8) 0.121(9) 0.073(7) -0.017(6) -0.031(6) 0.021(6)
O55 0.109(7) 0.064(5) 0.105(6) 0.003(4) -0.066(5) -0.032(5)
O56 0.131(9) 0.142(10) 0.127(9) -0.075(8) -0.055(7) 0.096(8)
C51 0.054(6) 0.050(6) 0.049(6) -0.009(5) -0.018(5) -0.006(4)
C52 0.070(7) 0.038(5) 0.054(7) -0.025(5) -0.031(5) 0.006(4)
C53 0.025(4) 0.046(5) 0.050(5) -0.021(4) -0.009(4) 0.003(3)
C54 0.062(7) 0.050(6) 0.091(9) -0.022(6) -0.026(7) 0.023(5)
C55 0.055(5) 0.027(4) 0.056(6) 0.009(4) -0.016(4) -0.020(4)
C56 0.070(7) 0.052(6) 0.076(8) -0.022(6) -0.023(6) 0.044(5)
O61 0.092(6) 0.058(5) 0.067(5) -0.014(4) -0.034(5) -0.010(4)
O62 0.047(4) 0.076(6) 0.075(6) -0.018(5) -0.018(4) 0.010(4)
C61 0.057(6) 0.049(6) 0.052(6) -0.016(5) -0.023(5) 0.013(4)
C62 0.077(8) 0.082(8) 0.067(7) -0.050(6) -0.022(6) -0.004(6)
C63 0.110(10) 0.049(6) 0.077(8) -0.013(6) -0.053(8) 0.008(6)
C64 0.071(7) 0.049(7) 0.102(10) -0.006(6) -0.016(7) -0.024(5)
C65 0.065(7) 0.119(10) 0.062(7) -0.039(7) 0.004(5) 0.019(6)
C66 0.121(11) 0.133(12) 0.042(7) -0.011(7) -0.015(7) -0.016(9)
C67 0.077(7) 0.063(6) 0.040(6) -0.030(5) -0.019(5) 0.019(5)
C68 0.051(5) 0.066(7) 0.052(6) -0.039(5) -0.002(4) 0.016(4)
Fe7 0.0395(8) 0.0378(9) 0.0479(10) -0.0159(7) -0.0139(7) 0.0049(6)
Fe8 0.0363(9) 0.0401(9) 0.0425(9) -0.0201(7) -0.0127(7) 0.0066(6)
S7 0.0459(15) 0.0461(16) 0.0491(17) -0.0270(14) -0.0134(13) -0.0046(12)
S8 0.0347(14) 0.0391(14) 0.0416(15) -0.0209(12) -0.0101(11) 0.0043(10)
O71 0.062(6) 0.086(7) 0.134(8) -0.029(6) -0.008(5) 0.026(5)
O72 0.065(5) 0.063(6) 0.108(7) -0.020(5) -0.019(5) -0.004(4)
O73 0.081(6) 0.109(8) 0.065(6) -0.040(6) -0.038(5) 0.021(5)
O74 0.042(5) 0.119(8) 0.096(7) -0.043(6) -0.008(4) -0.011(5)
O75 0.076(7) 0.129(9) 0.098(8) -0.086(7) -0.029(5) 0.023(6)
O76 0.095(7) 0.060(5) 0.082(7) -0.007(5) -0.036(6) 0.009(4)
C71 0.088(8) 0.056(6) 0.059(6) -0.022(5) -0.032(6) -0.005(5)
C72 0.040(5) 0.035(5) 0.075(8) -0.009(5) -0.008(5) 0.004(4)
C73 0.045(5) 0.060(6) 0.049(5) -0.011(4) -0.017(4) 0.008(4)
C74 0.074(7) 0.053(5) 0.064(6) -0.030(5) -0.019(5) 0.012(5)
C75 0.040(6) 0.101(8) 0.048(6) -0.043(6) -0.018(5) 0.029(5)
C76 0.062(7) 0.102(9) 0.052(7) -0.040(7) -0.017(6) 0.020(6)
O81 0.090(7) 0.084(6) 0.041(4) -0.030(4) 0.008(4) -0.006(5)
O82 0.060(5) 0.055(5) 0.075(6) -0.028(4) -0.029(4) 0.005(4)
O83 0.068(5) 0.039(4) 0.078(6) 0.000(4) -0.025(4) 0.006(4)
C81 0.055(6) 0.074(7) 0.038(5) -0.042(5) 0.005(4) -0.009(5)
C82 0.051(6) 0.054(6) 0.082(8) -0.025(5) -0.020(5) 0.008(4)
C83 0.088(7) 0.079(8) 0.064(7) -0.014(6) -0.012(5) -0.004(6)
C84 0.085(7) 0.068(6) 0.060(7) -0.018(5) -0.005(5) 0.020(5)
C85 0.080(8) 0.071(8) 0.057(7) 0.002(6) -0.025(6) -0.024(6)
C86 0.137(12) 0.032(6) 0.104(10) 0.005(6) -0.069(9) -0.009(6)
C87 0.048(5) 0.039(5) 0.078(7) -0.026(5) -0.021(5) 0.013(4)
C88 0.045(4) 0.038(4) 0.061(5) -0.028(4) -0.030(4) 0.010(3)
C45 0.082(8) 0.068(8) 0.074(8) -0.002(6) -0.045(7) -0.007(6)
C24 0.055(5) 0.066(7) 0.057(6) -0.009(5) 0.007(4) -0.018(4)
O63 0.094(6) 0.078(6) 0.040(4) -0.029(4) -0.001(4) -0.004(5)

loop_
_atom_type_symbol
_atom_type_description
_atom_type_scat_dispersion_real
_atom_type_scat_dispersion_imag
_atom_type_scat_source
C C 0.0033 0.0016 'International Tables Vol C Tables 4.2.6.8 and 6.1.1.4'
H H 0.0000 0.0000 'International Tables Vol C Tables 4.2.6.8 and 6.1.1.4'
S S 0.1246 0.1234 'International Tables Vol C Tables 4.2.6.8 and 6.1.1.4'
Fe Fe 0.3463 0.8444 'International Tables Vol C Tables 4.2.6.8 and 6.1.1.4'
O O 0.0106 0.0060 'International Tables Vol C Tables 4.2.6.8 and 6.1.1.4'

loop_
_geom_angle_atom_site_label_1
_geom_angle_atom_site_label_2
_geom_angle_atom_site_label_3
_geom_angle
C12 Fe1 C11 97.8(5)
C12 Fe1 C13 92.4(5)
C11 Fe1 C13 98.7(5)
C12 Fe1 S2 93.1(4)
C11 Fe1 S2 99.6(3)
C13 Fe1 S2 160.0(3)
C12 Fe1 S1 153.7(4)
C11 Fe1 S1 108.4(3)
C13 Fe1 S1 86.6(4)
S2 Fe1 S1 79.90(11)
C12 Fe1 Fe2 98.6(4)
C11 Fe1 Fe2 151.3(3)
C13 Fe1 Fe2 103.9(3)
S2 Fe1 Fe2 56.19(8)
S1 Fe1 Fe2 56.38(10)
C15 Fe2 C16 102.4(5)
C15 Fe2 C14 93.0(5)
C16 Fe2 C14 100.9(5)
C15 Fe2 S2 157.4(5)
C16 Fe2 S2 98.5(3)
C14 Fe2 S2 91.4(4)
C15 Fe2 S1 88.4(4)
C16 Fe2 S1 100.2(4)
C14 Fe2 S1 158.0(4)
S2 Fe2 S1 79.40(11)
C15 Fe2 Fe1 101.6(4)
C16 Fe2 Fe1 145.3(3)
C14 Fe2 Fe1 102.4(4)
S2 Fe2 Fe1 55.75(8)
S1 Fe2 Fe1 55.93(9)
C21 S1 Fe1 114.1(4)
C21 S1 Fe2 110.7(4)
Fe1 S1 Fe2 67.69(10)
C28 S2 Fe1 114.2(4)
C28 S2 Fe2 121.2(4)
Fe1 S2 Fe2 68.06(9)
O11 C11 Fe1 178.6(10)
O12 C12 Fe1 177.9(12)
O13 C13 Fe1 176.2(12)
O14 C14 Fe2 175.1(13)
O15 C15 Fe2 177.7(12)
O16 C16 Fe2 173.8(11)
C22 O21 C23 104.8(10)
C24 O22 C25 112.0(9)
C26 O23 C27 111.4(10)
C22 C21 S1 111.8(8)
O21 C22 C21 102.9(10)
O21 C23 C24 108.9(11)
O22 C25 C26 104.2(10)
O23 C26 C25 103.9(10)
O23 C27 C28 108.0(10)
C27 C28 S2 111.1(8)
C32 Fe3 C33 91.3(6)
C32 Fe3 C31 101.6(6)
C33 Fe3 C31 100.3(6)
C32 Fe3 S4 157.9(4)
C33 Fe3 S4 93.4(3)
C31 Fe3 S4 98.8(4)
C32 Fe3 S3 88.3(5)
C33 Fe3 S3 158.3(4)
C31 Fe3 S3 101.0(5)
S4 Fe3 S3 79.50(11)
C32 Fe3 Fe4 101.8(4)
C33 Fe3 Fe4 102.6(3)
C31 Fe3 Fe4 146.6(4)
S4 Fe3 Fe4 56.13(9)
S3 Fe3 Fe4 56.42(9)
C34 Fe4 C35 90.7(5)
C34 Fe4 C36 97.0(6)
C35 Fe4 C36 99.6(5)
C34 Fe4 S4 157.6(4)
C35 Fe4 S4 94.5(3)
C36 Fe4 S4 103.5(4)
C34 Fe4 S3 86.5(4)
C35 Fe4 S3 154.7(4)
C36 Fe4 S3 105.7(4)
S4 Fe4 S3 79.52(12)
C34 Fe4 Fe3 101.7(4)
C35 Fe4 Fe3 99.6(3)
C36 Fe4 Fe3 152.9(4)
S4 Fe4 Fe3 55.93(9)
S3 Fe4 Fe3 56.64(10)
C41 S3 Fe4 113.7(4)
C41 S3 Fe3 107.6(4)
Fe4 S3 Fe3 66.94(10)
C48 S4 Fe3 118.4(4)
C48 S4 Fe4 114.3(4)
Fe3 S4 Fe4 67.94(9)
O31 C31 Fe3 178.8(14)
O32 C32 Fe3 177.5(13)
O33 C33 Fe3 178.6(11)
O34 C34 Fe4 174.4(11)
O35 C35 Fe4 177.2(11)
O36 C36 Fe4 177.8(12)
C42 O41 C43 113.7(10)
C44 O42 C45 114.0(10)
C46 O43 C47 113.4(11)
C42 C41 S3 112.0(9)
O41 C42 C41 105.3(11)
O41 C43 C44 104.5(10)
O42 C44 C43 107.3(9)
O43 C46 C45 111.4(13)
O43 C47 C48 106.0(9)
C47 C48 S4 108.6(8)
C52 Fe5 C51 97.4(5)
C52 Fe5 C53 92.8(5)
C51 Fe5 C53 101.2(5)
C52 Fe5 S5 93.2(4)
C51 Fe5 S5 100.8(4)
C53 Fe5 S5 156.3(3)
C52 Fe5 S6 155.3(4)
C51 Fe5 S6 107.1(4)
C53 Fe5 S6 85.5(3)
S5 Fe5 S6 79.48(11)
C52 Fe5 Fe6 99.6(4)
C51 Fe5 Fe6 152.1(4)
C53 Fe5 Fe6 99.9(3)
S5 Fe5 Fe6 56.43(8)
S6 Fe5 Fe6 56.65(10)
C54 Fe6 C56 100.2(6)
C54 Fe6 C55 92.1(6)
C56 Fe6 C55 98.7(6)
C54 Fe6 S5 94.4(4)
C56 Fe6 S5 100.2(4)
C55 Fe6 S5 158.6(4)
C54 Fe6 S6 160.0(4)
C56 Fe6 S6 99.6(5)
C55 Fe6 S6 88.0(4)
S5 Fe6 S6 79.04(11)
C54 Fe6 Fe5 104.2(4)
C56 Fe6 Fe5 146.6(4)
C55 Fe6 Fe5 102.8(4)
S5 Fe6 Fe5 55.84(9)
S6 Fe6 Fe5 56.43(9)
C61 S5 Fe5 115.2(4)
C61 S5 Fe6 118.0(3)
Fe5 S5 Fe6 67.72(9)
C68 S6 Fe5 116.6(4)
C68 S6 Fe6 112.7(4)
Fe5 S6 Fe6 66.93(10)
O51 C51 Fe5 178.1(11)
O52 C52 Fe5 177.4(11)
O53 C53 Fe5 178.5(11)
O54 C54 Fe6 177.0(13)
O55 C55 Fe6 179.5(12)
O56 C56 Fe6 175.3(13)
C62 O61 C63 116.8(10)
C64 O62 C65 112.1(10)
C62 C61 S5 108.3(8)
O61 C62 C61 109.5(10)
O61 C63 C64 104.1(11)
O62 C64 C63 106.9(10)
C66 C65 O62 111.6(10)
C65 C66 O63 124.9(15)
O63 C67 C68 107.8(8)
C67 C68 S6 115.9(7)
C73 Fe7 C71 98.2(6)
C73 Fe7 C72 91.2(6)
C71 Fe7 C72 100.5(5)
C73 Fe7 S8 96.4(4)
C71 Fe7 S8 98.4(4)
C72 Fe7 S8 158.4(4)
C73 Fe7 S7 159.5(4)
C71 Fe7 S7 102.2(4)
C72 Fe7 S7 86.3(4)
S8 Fe7 S7 79.41(11)
C73 Fe7 Fe8 104.3(4)
C71 Fe7 Fe8 147.2(4)
C72 Fe7 Fe8 102.4(4)
S8 Fe7 Fe8 56.13(8)
S7 Fe7 Fe8 56.59(9)
C74 Fe8 C75 89.2(6)
C74 Fe8 C76 95.8(6)
C75 Fe8 C76 101.2(5)
C74 Fe8 S8 162.6(4)
C75 Fe8 S8 93.9(4)
C76 Fe8 S8 100.4(4)
C74 Fe8 S7 90.1(4)
C75 Fe8 S7 152.0(4)
C76 Fe8 S7 106.8(4)
S8 Fe8 S7 79.17(11)
C74 Fe8 Fe7 106.9(4)
C75 Fe8 Fe7 97.0(4)
C76 Fe8 Fe7 151.0(4)
S8 Fe8 Fe7 55.73(8)
S7 Fe8 Fe7 56.56(10)
C81 S7 Fe8 114.5(4)
C81 S7 Fe7 111.6(4)
Fe8 S7 Fe7 66.85(9)
C88 S8 Fe7 115.3(4)
C88 S8 Fe8 112.5(3)
Fe7 S8 Fe8 68.14(9)
O71 C71 Fe7 171.2(12)
O72 C72 Fe7 176.3(11)
O73 C73 Fe7 174.8(12)
O74 C74 Fe8 177.2(13)
O75 C75 Fe8 178.5(13)
O76 C76 Fe8 175.4(12)
C83 O81 C82 123.9(11)
C85 O82 C84 113.2(10)
C87 O83 C86 119.6(9)
C82 C81 S7 113.0(8)
O81 C82 C81 112.8(10)
O81 C83 C84 118.7(14)
C83 C84 O82 108.1(11)
O82 C85 C86 115.5(11)
C85 C86 O83 112.4(11)
O83 C87 C88 106.8(8)
C87 C88 S8 106.1(7)
C46 C45 O42 111.3(11)
O22 C24 C23 112.3(9)
C66 O63 C67 114.1(11)

loop_
_geom_bond_atom_site_label_1
_geom_bond_atom_site_label_2
_geom_bond_distance
Fe1 C12 1.776(11)
Fe1 C11 1.815(10)
Fe1 C13 1.846(10)
Fe1 S2 2.243(3)
Fe1 S1 2.253(3)
Fe1 Fe2 2.517(2)
Fe2 C15 1.763(13)
Fe2 C16 1.826(8)
Fe2 C14 1.888(11)
Fe2 S2 2.254(3)
Fe2 S1 2.265(4)
S1 C21 1.795(11)
S2 C28 1.807(11)
O11 C11 1.089(12)
O12 C12 1.129(14)
O13 C13 1.057(13)
O14 C14 1.072(14)
O15 C15 1.142(14)
O16 C16 1.108(11)
O21 C22 1.447(13)
O21 C23 1.534(15)
O22 C24 1.346(16)
O22 C25 1.481(16)
O23 C26 1.326(14)
O23 C27 1.405(15)
C21 C22 1.561(14)
C23 C24 1.545(17)
C25 C26 1.549(19)
C27 C28 1.450(15)
Fe3 C32 1.741(14)
Fe3 C33 1.797(9)
Fe3 C31 1.790(15)
Fe3 S4 2.238(3)
Fe3 S3 2.272(3)
Fe3 Fe4 2.503(2)
Fe4 C34 1.749(14)
Fe4 C35 1.798(11)
Fe4 C36 1.827(12)
Fe4 S4 2.243(3)
Fe4 S3 2.267(3)
S3 C41 1.856(11)
S4 C48 1.836(9)
O31 C31 1.151(15)
O32 C32 1.186(14)
O33 C33 1.108(12)
O34 C34 1.188(15)
O35 C35 1.106(14)
O36 C36 1.113(13)
O41 C42 1.396(13)
O41 C43 1.450(14)
O42 C44 1.372(16)
O42 C45 1.440(15)
O43 C46 1.359(14)
O43 C47 1.414(15)
C41 C42 1.501(16)
C43 C44 1.62(2)
C46 C45 1.41(2)
C47 C48 1.557(15)
Fe5 C52 1.771(10)
Fe5 C51 1.788(11)
Fe5 C53 1.812(9)
Fe5 S5 2.246(3)
Fe5 S6 2.275(3)
Fe5 Fe6 2.512(2)
Fe6 C54 1.740(15)
Fe6 C56 1.801(11)
Fe6 C55 1.813(9)
Fe6 S5 2.262(3)
Fe6 S6 2.281(4)
S5 C61 1.807(11)
S6 C68 1.799(10)
O51 C51 1.146(13)
O52 C52 1.161(13)
O53 C53 1.092(12)
O54 C54 1.181(17)
O55 C55 1.091(11)
O56 C56 1.121(13)
O61 C62 1.398(14)
O61 C63 1.473(13)
O62 C64 1.387(16)
O62 C65 1.459(15)
C61 C62 1.441(15)
C63 C64 1.58(2)
C65 C66 1.35(2)
C66 O63 1.376(17)
C67 O63 1.461(12)
C67 C68 1.484(14)
Fe7 C73 1.658(13)
Fe7 C71 1.774(14)
Fe7 C72 1.818(11)
Fe7 S8 2.239(3)
Fe7 S7 2.282(3)
Fe7 Fe8 2.514(2)
Fe8 C74 1.711(13)
Fe8 C75 1.773(11)
Fe8 C76 1.799(13)
Fe8 S8 2.249(3)
Fe8 S7 2.283(3)
S7 C81 1.863(9)
S8 C88 1.852(10)
O71 C71 1.183(15)
O72 C72 1.123(12)
O73 C73 1.226(15)
O74 C74 1.224(15)
O75 C75 1.144(14)
O76 C76 1.181(14)
O81 C83 1.339(14)
O81 C82 1.395(13)
O82 C85 1.341(15)
O82 C84 1.511(15)
O83 C87 1.383(14)
O83 C86 1.508(14)
C81 C82 1.441(14)
C83 C84 1.42(2)
C85 C86 1.42(2)
C87 C88 1.564(12)
